data_2239609
loop_
_publ_author_name
'Kaur, Manpreet'
'Jasinski, Jerry P.'
'Kavitha, Channappa N.'
'Yathirajan, H. S.'
'Byrappa, K.'

_publ_section_title
;
 {2-[(4-Nitrobenzylidene)amino]-4,5,6,7-tetrahydro-1-benzothiophen-3-yl}(phenyl)methanone
;
_journal_coeditor_code TK5318
_journal_issue 6
_journal_name_full 'Acta Crystallographica Section E'
_journal_page_first o738
_journal_page_last o739
_journal_paper_doi 10.1107/S1600536814012185
_journal_volume 70
_journal_year 2014
_chemical_formula_iupac 'C22 H18 N2 O3 S'
_chemical_formula_moiety 'C22 H18 N2 O3 S'
_chemical_formula_sum 'C22 H18 N2 O3 S'
_chemical_formula_weight 390.44
_chemical_name_common {2-[(4-Nitrobenzylidene)amino]-4,5,6,7-tetrahydro-1-benzothiophen-3-yl}(phenyl)methanone
_chemical_name_systematic {2-[(4-Nitrobenzylidene)amino]-4,5,6,7-tetrahydro-1-benzothiophen-3-yl}(phenyl)methanone
_space_group_crystal_system monoclinic
_space_group_IT_number 4
_space_group_name_Hall 'P 2yb'
_space_group_name_H-M_alt 'P 1 21 1'
_symmetry_space_group_name_Hall 'P 2yb'
_symmetry_space_group_name_H-M 'P 1 21 1'
_atom_sites_solution_hydrogens mixed
_atom_sites_solution_primary direct
_audit_creation_method
;
  Olex2 1.2
  (compiled Apr 23 2013 17:54:37, GUI svn.r4466)
;
_cell_angle_alpha 90
_cell_angle_beta 91.285(3)
_cell_angle_gamma 90
_cell_formula_units_Z 2
_cell_length_a 4.61595(13)
_cell_length_b 17.6844(4)
_cell_length_c 11.7068(3)
_cell_measurement_reflns_used 3146
_cell_measurement_temperature 173(2)
_cell_measurement_theta_max 71.4230
_cell_measurement_theta_min 4.5310
_cell_volume 955.39(4)
_computing_cell_refinement 'CrysAlis PRO (Agilent, 2012)'
_computing_data_collection 'CrysAlis PRO (Agilent, 2012)'
_computing_data_reduction 'CrysAlis RED (Agilent, 2012)'
_computing_molecular_graphics 'OLEX2 (Dolomanov <i>et al.</i>, 2009)'
_computing_publication_material 'OLEX2 (Dolomanov <i>et al.</i>, 2009)'
_computing_structure_refinement 'SHELXL2012 (Sheldrick, 2008)'
_computing_structure_solution 'SUPERFLIP (Palatinus & Chapuis, 2007)'
_diffrn_ambient_temperature 173(2)
_diffrn_detector_area_resol_mean 16.0416
_diffrn_measured_fraction_theta_full 0.995
_diffrn_measured_fraction_theta_max 0.993
_diffrn_measurement_device_type 'Agilent Eos Gemini'
_diffrn_measurement_method '\w scans'
_diffrn_radiation_type CuK\a
_diffrn_radiation_wavelength 1.54184
_diffrn_reflns_av_R_equivalents 0.0268
_diffrn_reflns_limit_h_max 5
_diffrn_reflns_limit_h_min -5
_diffrn_reflns_limit_k_max 21
_diffrn_reflns_limit_k_min -18
_diffrn_reflns_limit_l_max 14
_diffrn_reflns_limit_l_min -11
_diffrn_reflns_number 6206
_diffrn_reflns_theta_full 67.684
_diffrn_reflns_theta_max 71.083
_diffrn_reflns_theta_min 3.777
_exptl_absorpt_coefficient_mu 1.720
_exptl_absorpt_correction_T_max 1.00000
_exptl_absorpt_correction_T_min 0.63415
_exptl_absorpt_correction_type multi-scan
_exptl_absorpt_process_details
;
(CrysAlis PRO and CrysAlis RED; Agilent, 2012)
;
_exptl_crystal_colour yellow
_exptl_crystal_density_diffrn 1.357
_exptl_crystal_description irregular
_exptl_crystal_F_000 408
_exptl_crystal_size_max 0.24
_exptl_crystal_size_mid 0.18
_exptl_crystal_size_min 0.06
_refine_diff_density_max 0.209
_refine_diff_density_min -0.185
_refine_ls_abs_structure_details
;
Flack <i>x</i> determined using 764 quotients
[(<i>I</i>^+^)-(<i>I</i>^-^)]/[(<i>I</i>^+^)+(<i>I</i>^-^)]
(Parsons & Flack, 2004)
;
_refine_ls_abs_structure_Flack 0.028(16)
_refine_ls_extinction_method none
_refine_ls_goodness_of_fit_ref 1.022
_refine_ls_hydrogen_treatment constr
_refine_ls_matrix_type full
_refine_ls_number_parameters 263
_refine_ls_number_reflns 2781
_refine_ls_number_restraints 138
_refine_ls_restrained_S_all 1.009
_refine_ls_R_factor_all 0.0370
_refine_ls_R_factor_gt 0.0346
_refine_ls_shift/su_max 0.000
_refine_ls_shift/su_mean 0.000
_refine_ls_structure_factor_coef Fsqd
_refine_ls_weighting_details
;
 w=1/[\s^2^(Fo^2^)+(0.0608P)^2^]
 where P=(Fo^2^+2Fc^2^)/3
;
_refine_ls_weighting_scheme calc
_refine_ls_wR_factor_gt 0.0882
_refine_ls_wR_factor_ref 0.0898
_reflns_number_gt 2610
_reflns_number_total 2781
_reflns_threshold_expression I>2\s(I)
_cod_data_source_file tk5318sup1.cif
_cod_data_source_block I
_cod_database_code 2239609
_cod_database_fobs_code 2239609

loop_
_symmetry_equiv_pos_as_xyz
'x, y, z'
'-x, y+1/2, -z'

loop_
_atom_site_type_symbol
_atom_site_label
_atom_site_fract_x
_atom_site_fract_y
_atom_site_fract_z
_atom_site_U_iso_or_equiv
_atom_site_adp_type
_atom_site_calc_flag
_atom_site_occupancy
_atom_site_disorder_assembly
_atom_site_disorder_group
S S1 0.24441(14) 0.70387(3) 0.62913(5) 0.03214(17) Uani d 1 . .
O O1A 0.009(2) 0.4397(10) 0.5799(16) 0.041(2) Uani d 0.583(5) A -1
O O1B -0.071(4) 0.4474(15) 0.576(2) 0.041(2) Uani d 0.417(5) A -2
O O2 -0.9787(6) 0.75162(18) -0.0143(2) 0.0605(7) Uani d 1 . .
O O3 -1.1148(6) 0.84877(16) 0.0802(2) 0.0551(7) Uani d 1 . .
N N1 -0.0687(5) 0.64901(14) 0.44225(18) 0.0293(5) Uani d 1 . .
N N2 -0.9655(6) 0.79235(16) 0.0691(2) 0.0385(6) Uani d 1 . .
C C1 0.0964(6) 0.49027(16) 0.5199(2) 0.0338(6) Uani d 1 . .
C C2 0.1876(6) 0.56264(16) 0.5745(2) 0.0280(5) Uani d 1 . .
C C3 0.3469(6) 0.56491(16) 0.6813(2) 0.0303(6) Uani d 1 . .
C C4A 0.439(6) 0.4943(15) 0.7449(16) 0.0392(15) Uani d 0.583(5) A -1
H H4AA 0.5141 0.4559 0.6915 0.047 Uiso d 0.583(5) A -1
H H4AB 0.2683 0.4731 0.7832 0.047 Uiso d 0.583(5) A -1
C C5A 0.6700(13) 0.5148(4) 0.8363(5) 0.0438(11) Uani d 0.583(5) A -1
H H5AA 0.7031 0.4720 0.8895 0.053 Uiso d 0.583(5) A -1
H H5AB 0.8537 0.5248 0.7969 0.053 Uiso d 0.583(5) A -1
C C6A 0.5854(15) 0.5850(4) 0.9033(5) 0.0428(12) Uani d 0.583(5) A -1
H H6AA 0.3961 0.5767 0.9394 0.051 Uiso d 0.583(5) A -1
H H6AB 0.7322 0.5949 0.9644 0.051 Uiso d 0.583(5) A -1
C C7A 0.578(5) 0.6541(8) 0.8218(18) 0.035(2) Uani d 0.583(5) A -1
H H7AA 0.4883 0.6968 0.8628 0.042 Uiso d 0.583(5) A -1
H H7AB 0.7767 0.6695 0.8023 0.042 Uiso d 0.583(5) A -1
C C4B 0.464(8) 0.502(2) 0.754(2) 0.0392(15) Uani d 0.417(5) A -2
H H4BA 0.6486 0.4861 0.7197 0.047 Uiso d 0.417(5) A -2
H H4BB 0.3324 0.4574 0.7522 0.047 Uiso d 0.417(5) A -2
C C5B 0.5365(19) 0.5254(5) 0.8763(7) 0.0438(11) Uani d 0.417(5) A -2
H H5BA 0.3503 0.5333 0.9149 0.053 Uiso d 0.417(5) A -2
H H5BB 0.6429 0.4844 0.9169 0.053 Uiso d 0.417(5) A -2
C C6B 0.717(2) 0.5966(5) 0.8813(8) 0.0428(12) Uani d 0.417(5) A -2
H H6BA 0.7592 0.6094 0.9623 0.051 Uiso d 0.417(5) A -2
H H6BB 0.9050 0.5874 0.8443 0.051 Uiso d 0.417(5) A -2
C C7B 0.551(7) 0.6653(12) 0.830(3) 0.035(2) Uani d 0.417(5) A -2
H H7BA 0.6977 0.7031 0.8078 0.042 Uiso d 0.417(5) A -2
H H7BB 0.4169 0.6895 0.8834 0.042 Uiso d 0.417(5) A -2
C C8 0.3991(6) 0.63650(17) 0.7187(2) 0.0310(6) Uani d 1 . .
C C9 0.1092(6) 0.63358(15) 0.5361(2) 0.0276(6) Uani d 1 . .
C C10A 0.1914(17) 0.4696(6) 0.4023(7) 0.0261(15) Uani d 0.583(5) A -1
C C11A 0.0684(16) 0.4049(6) 0.3543(9) 0.0430(17) Uani d 0.583(5) A -1
H H11A -0.0653 0.3758 0.3964 0.052 Uiso calc 0.583(5) A -1
C C12A 0.1411(17) 0.3828(5) 0.2446(9) 0.049(2) Uani d 0.583(5) A -1
H H12A 0.0571 0.3386 0.2118 0.059 Uiso calc 0.583(5) A -1
C C13A 0.3367(16) 0.4254(6) 0.1830(7) 0.050(2) Uani d 0.583(5) A -1
H H13A 0.3864 0.4103 0.1081 0.060 Uiso calc 0.583(5) A -1
C C14A 0.4597(16) 0.4901(5) 0.2311(9) 0.051(2) Uani d 0.583(5) A -1
H H14A 0.5934 0.5192 0.1889 0.061 Uiso calc 0.583(5) A -1
C C15A 0.3870(18) 0.5122(5) 0.3407(9) 0.0347(17) Uani d 0.583(5) A -1
H H15A 0.4711 0.5564 0.3735 0.042 Uiso calc 0.583(5) A -1
C C10B 0.127(3) 0.4756(10) 0.3952(11) 0.0261(15) Uani d 0.417(5) A -2
C C11B -0.001(3) 0.4119(9) 0.3461(13) 0.0430(17) Uani d 0.417(5) A -2
H H11B -0.1300 0.3819 0.3890 0.052 Uiso calc 0.417(5) A -2
C C12B 0.060(3) 0.3922(7) 0.2342(14) 0.049(2) Uani d 0.417(5) A -2
H H12B -0.0276 0.3487 0.2007 0.059 Uiso calc 0.417(5) A -2
C C13B 0.249(3) 0.4360(9) 0.1715(11) 0.050(2) Uani d 0.417(5) A -2
H H13B 0.2906 0.4225 0.0950 0.060 Uiso calc 0.417(5) A -2
C C14B 0.377(3) 0.4997(8) 0.2206(13) 0.051(2) Uani d 0.417(5) A -2
H H14B 0.5065 0.5297 0.1777 0.061 Uiso calc 0.417(5) A -2
C C15B 0.316(3) 0.5194(8) 0.3324(14) 0.0347(17) Uani d 0.417(5) A -2
H H15B 0.4041 0.5629 0.3660 0.042 Uiso calc 0.417(5) A -2
C C16 -0.1906(5) 0.71396(17) 0.4340(2) 0.0295(6) Uani d 1 . .
H H16 -0.1542 0.7504 0.4921 0.035 Uiso calc 1 . .
C C17 -0.3839(5) 0.73363(15) 0.3379(2) 0.0277(5) Uani d 1 . .
C C18 -0.4040(6) 0.68891(15) 0.2402(2) 0.0319(6) Uani d 1 . .
H H18 -0.2870 0.6449 0.2344 0.038 Uiso calc 1 . .
C C19 -0.5926(6) 0.70787(19) 0.1514(2) 0.0339(6) Uani d 1 . .
H H19 -0.6052 0.6778 0.0841 0.041 Uiso calc 1 . .
C C20 -0.7634(6) 0.77200(16) 0.1630(2) 0.0309(6) Uani d 1 . .
C C21 -0.7499(6) 0.81762(16) 0.2582(2) 0.0310(6) Uani d 1 . .
H H21 -0.8692 0.8612 0.2637 0.037 Uiso calc 1 . .
C C22 -0.5568(6) 0.79807(16) 0.3461(2) 0.0316(6) Uani d 1 . .
H H22 -0.5423 0.8289 0.4124 0.038 Uiso calc 1 . .

loop_
_atom_site_aniso_label
_atom_site_aniso_U_11
_atom_site_aniso_U_22
_atom_site_aniso_U_33
_atom_site_aniso_U_12
_atom_site_aniso_U_13
_atom_site_aniso_U_23
S1 0.0408(3) 0.0258(3) 0.0297(3) 0.0003(3) -0.0032(2) -0.0018(3)
O1A 0.045(6) 0.033(4) 0.0448(18) -0.007(5) 0.011(5) 0.004(2)
O1B 0.045(6) 0.033(4) 0.0448(18) -0.007(5) 0.011(5) 0.004(2)
O2 0.0743(17) 0.0657(18) 0.0406(12) 0.0136(14) -0.0202(11) -0.0143(12)
O3 0.0636(15) 0.0471(14) 0.0538(14) 0.0174(12) -0.0183(12) 0.0023(11)
N1 0.0326(11) 0.0294(12) 0.0260(11) -0.0036(10) 0.0002(8) 0.0008(9)
N2 0.0416(13) 0.0419(15) 0.0318(12) -0.0038(12) -0.0050(10) 0.0034(11)
C1 0.0416(16) 0.0271(15) 0.0328(14) -0.0008(13) 0.0061(12) 0.0022(12)
C2 0.0332(13) 0.0263(14) 0.0248(12) -0.0002(10) 0.0061(10) 0.0016(10)
C3 0.0331(13) 0.0318(15) 0.0262(12) 0.0040(11) 0.0050(10) 0.0013(11)
C4A 0.047(4) 0.035(4) 0.036(3) 0.009(3) 0.002(2) 0.004(2)
C5A 0.044(3) 0.052(3) 0.034(3) 0.013(2) -0.0027(18) 0.005(2)
C6A 0.040(3) 0.054(3) 0.034(2) 0.005(3) -0.005(2) 0.002(2)
C7A 0.035(4) 0.041(4) 0.028(3) 0.006(3) 0.000(2) -0.007(4)
C4B 0.047(4) 0.035(4) 0.036(3) 0.009(3) 0.002(2) 0.004(2)
C5B 0.044(3) 0.052(3) 0.034(3) 0.013(2) -0.0027(18) 0.005(2)
C6B 0.040(3) 0.054(3) 0.034(2) 0.005(3) -0.005(2) 0.002(2)
C7B 0.035(4) 0.041(4) 0.028(3) 0.006(3) 0.000(2) -0.007(4)
C8 0.0310(13) 0.0346(16) 0.0274(13) 0.0042(11) 0.0025(10) 0.0014(11)
C9 0.0313(13) 0.0247(14) 0.0270(13) -0.0019(10) 0.0035(10) -0.0015(10)
C10A 0.021(4) 0.025(2) 0.0314(16) 0.006(3) -0.008(2) 0.0031(15)
C11A 0.046(4) 0.034(3) 0.048(2) -0.008(3) 0.000(3) -0.0066(18)
C12A 0.057(5) 0.040(3) 0.050(3) -0.005(3) -0.010(3) -0.014(2)
C13A 0.066(5) 0.051(4) 0.035(2) 0.001(4) 0.001(3) -0.016(2)
C14A 0.065(5) 0.047(3) 0.041(3) -0.014(4) 0.016(3) -0.011(2)
C15A 0.036(5) 0.033(2) 0.036(2) -0.006(3) 0.001(3) -0.0046(18)
C10B 0.021(4) 0.025(2) 0.0314(16) 0.006(3) -0.008(2) 0.0031(15)
C11B 0.046(4) 0.034(3) 0.048(2) -0.008(3) 0.000(3) -0.0066(18)
C12B 0.057(5) 0.040(3) 0.050(3) -0.005(3) -0.010(3) -0.014(2)
C13B 0.066(5) 0.051(4) 0.035(2) 0.001(4) 0.001(3) -0.016(2)
C14B 0.065(5) 0.047(3) 0.041(3) -0.014(4) 0.016(3) -0.011(2)
C15B 0.036(5) 0.033(2) 0.036(2) -0.006(3) 0.001(3) -0.0046(18)
C16 0.0319(12) 0.0288(15) 0.0279(11) -0.0029(11) 0.0007(9) -0.0002(11)
C17 0.0279(12) 0.0257(13) 0.0295(12) -0.0045(10) 0.0009(10) 0.0043(10)
C18 0.0368(13) 0.0284(16) 0.0308(13) 0.0034(11) 0.0061(10) -0.0007(10)
C19 0.0421(14) 0.0324(14) 0.0270(11) 0.0005(14) 0.0011(10) -0.0064(13)
C20 0.0313(13) 0.0319(15) 0.0296(12) -0.0043(11) -0.0004(10) 0.0039(11)
C21 0.0332(13) 0.0268(13) 0.0330(14) -0.0008(11) 0.0002(10) 0.0016(11)
C22 0.0375(14) 0.0282(14) 0.0292(12) -0.0039(11) -0.0001(10) -0.0031(11)

loop_
_atom_type_symbol
_atom_type_description
_atom_type_scat_dispersion_real
_atom_type_scat_dispersion_imag
_atom_type_scat_source
C C 0.0181 0.0091 'International Tables Vol C Tables 4.2.6.8 and 6.1.1.4'
H H 0.0000 0.0000 'International Tables Vol C Tables 4.2.6.8 and 6.1.1.4'
N N 0.0311 0.0180 'International Tables Vol C Tables 4.2.6.8 and 6.1.1.4'
O O 0.0492 0.0322 'International Tables Vol C Tables 4.2.6.8 and 6.1.1.4'
S S 0.3331 0.5567 'International Tables Vol C Tables 4.2.6.8 and 6.1.1.4'

loop_
_geom_angle_atom_site_label_1
_geom_angle_atom_site_label_2
_geom_angle_atom_site_label_3
_geom_angle
C8 S1 C9 91.40(14)
C16 N1 C9 119.2(2)
O2 N2 O3 123.5(3)
O2 N2 C20 118.4(3)
O3 N2 C20 118.1(2)
O1A C1 C2 118.8(9)
O1A C1 C10A 117.4(10)
O1B C1 C2 117.5(13)
O1B C1 C10B 118.0(15)
C2 C1 C10A 121.2(5)
C2 C1 C10B 122.5(7)
C3 C2 C1 122.2(2)
C9 C2 C1 125.0(2)
C9 C2 C3 112.6(2)
C2 C3 C4A 122.6(5)
C2 C3 C4B 130.1(8)
C8 C3 C2 112.9(2)
C8 C3 C4A 124.5(5)
C8 C3 C4B 117.0(8)
C3 C4A H4AA 110.8
C3 C4A H4AB 108.5
C3 C4A C5A 109.3(14)
H4AA C4A H4AB 108.6
C5A C4A H4AA 110.8
C5A C4A H4AB 108.7
C4A C5A H5AA 110.6
C4A C5A H5AB 107.8
H5AA C5A H5AB 107.9
C6A C5A C4A 111.7(11)
C6A C5A H5AA 109.7
C6A C5A H5AB 109.0
C5A C6A H6AA 109.7
C5A C6A H6AB 109.7
C5A C6A C7A 109.1(9)
H6AA C6A H6AB 108.3
C7A C6A H6AA 111.8
C7A C6A H6AB 108.2
C6A C7A H7AA 107.9
C6A C7A H7AB 110.4
H7AA C7A H7AB 107.5
C8 C7A C6A 110.0(13)
C8 C7A H7AA 109.1
C8 C7A H7AB 111.9
C3 C4B H4BA 106.4
C3 C4B H4BB 111.5
C3 C4B C5B 113(2)
H4BA C4B H4BB 107.7
C5B C4B H4BA 106.4
C5B C4B H4BB 111.0
C4B C5B H5BA 107.1
C4B C5B H5BB 110.3
H5BA C5B H5BB 108.2
C6B C5B C4B 112.0(16)
C6B C5B H5BA 110.4
C6B C5B H5BB 108.8
C5B C6B H6BA 108.9
C5B C6B H6BB 109.6
C5B C6B C7B 111.6(15)
H6BA C6B H6BB 107.7
C7B C6B H6BA 106.1
C7B C6B H6BB 112.8
C6B C7B H7BA 107.1
C6B C7B H7BB 113.8
H7BA C7B H7BB 108.2
C8 C7B C6B 106.3(17)
C8 C7B H7BA 107.7
C8 C7B H7BB 113.4
C3 C8 S1 112.3(2)
C3 C8 C7A 123.4(5)
C3 C8 C7B 130.5(6)
C7A C8 S1 124.3(5)
C7B C8 S1 117.1(6)
N1 C9 S1 123.3(2)
C2 C9 S1 110.8(2)
C2 C9 N1 125.8(2)
C11A C10A C1 116.5(7)
C11A C10A C15A 120.0
C15A C10A C1 123.5(7)
C10A C11A H11A 120.0
C12A C11A C10A 120.0
C12A C11A H11A 120.0
C11A C12A H12A 120.0
C11A C12A C13A 120.0
C13A C12A H12A 120.0
C12A C13A H13A 120.0
C14A C13A C12A 120.0
C14A C13A H13A 120.0
C13A C14A H14A 120.0
C15A C14A C13A 120.0
C15A C14A H14A 120.0
C10A C15A H15A 120.0
C14A C15A C10A 120.0
C14A C15A H15A 120.0
C11B C10B C1 119.7(11)
C11B C10B C15B 120.0
C15B C10B C1 119.6(10)
C10B C11B H11B 120.0
C12B C11B C10B 120.0
C12B C11B H11B 120.0
C11B C12B H12B 120.0
C13B C12B C11B 120.0
C13B C12B H12B 120.0
C12B C13B H13B 120.0
C14B C13B C12B 120.0
C14B C13B H13B 120.0
C13B C14B H14B 120.0
C13B C14B C15B 120.0
C15B C14B H14B 120.0
C10B C15B H15B 120.0
C14B C15B C10B 120.0
C14B C15B H15B 120.0
N1 C16 H16 119.0
N1 C16 C17 122.0(3)
C17 C16 H16 119.0
C18 C17 C16 121.7(2)
C18 C17 C22 119.5(2)
C22 C17 C16 118.8(2)
C17 C18 H18 119.7
C19 C18 C17 120.6(3)
C19 C18 H18 119.7
C18 C19 H19 120.9
C18 C19 C20 118.3(2)
C20 C19 H19 120.9
C19 C20 N2 118.6(2)
C21 C20 N2 118.6(3)
C21 C20 C19 122.8(2)
C20 C21 H21 121.0
C20 C21 C22 118.1(3)
C22 C21 H21 121.0
C17 C22 H22 119.6
C21 C22 C17 120.7(3)
C21 C22 H22 119.6

loop_
_geom_bond_atom_site_label_1
_geom_bond_atom_site_label_2
_geom_bond_distance
S1 C8 1.730(3)
S1 C9 1.758(3)
O1A C1 1.213(18)
O1B C1 1.27(3)
O2 N2 1.214(4)
O3 N2 1.221(4)
N1 C9 1.384(3)
N1 C16 1.282(4)
N2 C20 1.470(3)
C1 C2 1.487(4)
C1 C10A 1.499(9)
C1 C10B 1.493(13)
C2 C3 1.437(4)
C2 C9 1.378(4)
C3 C4A 1.51(3)
C3 C4B 1.50(4)
C3 C8 1.359(4)
C4A H4AA 0.9898
C4A H4AB 0.9899
C4A C5A 1.537(14)
C5A H5AA 0.9902
C5A H5AB 0.9899
C5A C6A 1.523(9)
C6A H6AA 0.9900
C6A H6AB 0.9900
C6A C7A 1.550(13)
C7A H7AA 0.9900
C7A H7AB 0.9899
C7A C8 1.48(2)
C4B H4BA 0.9900
C4B H4BB 0.9901
C4B C5B 1.524(17)
C5B H5BA 0.9900
C5B H5BB 0.9899
C5B C6B 1.511(12)
C6B H6BA 0.9900
C6B H6BB 0.9900
C6B C7B 1.553(17)
C7B H7BA 0.9902
C7B H7BB 0.9900
C7B C8 1.55(4)
C10A C11A 1.3900
C10A C15A 1.3900
C11A H11A 0.9500
C11A C12A 1.3900
C12A H12A 0.9500
C12A C13A 1.3900
C13A H13A 0.9500
C13A C14A 1.3900
C14A H14A 0.9500
C14A C15A 1.3900
C15A H15A 0.9500
C10B C11B 1.3900
C10B C15B 1.3900
C11B H11B 0.9500
C11B C12B 1.3900
C12B H12B 0.9500
C12B C13B 1.3900
C13B H13B 0.9500
C13B C14B 1.3900
C14B H14B 0.9500
C14B C15B 1.3900
C15B H15B 0.9500
C16 H16 0.9500
C16 C17 1.462(3)
C17 C18 1.393(4)
C17 C22 1.396(4)
C18 H18 0.9500
C18 C19 1.382(4)
C19 H19 0.9500
C19 C20 1.389(4)
C20 C21 1.377(4)
C21 H21 0.9500
C21 C22 1.390(4)
C22 H22 0.9500

loop_
_geom_hbond_atom_site_label_D
_geom_hbond_atom_site_label_H
_geom_hbond_atom_site_label_A
_geom_hbond_site_symmetry_A
_geom_hbond_distance_DH
_geom_hbond_distance_HA
_geom_hbond_distance_DA
_geom_hbond_angle_DHA
C4A H4AA O1B 1_655 0.99 2.38 3.15(4) 135
C4B H4BA O1A 1_655 0.99 2.50 3.45(4) 162
C4B H4BA O1B 1_655 0.99 2.26 3.18(4) 154
C7B H7BB O2 1_656 0.99 2.46 3.44(3) 169
C13B H13B O3 2_445 0.95 2.55 3.371(13) 145
C21 H21 O1A 2_456 0.95 2.40 3.127(18) 133
C21 H21 O1B 2_456 0.95 2.44 3.13(3) 129

loop_
_geom_torsion_atom_site_label_1
_geom_torsion_atom_site_label_2
_geom_torsion_atom_site_label_3
_geom_torsion_atom_site_label_4
_geom_torsion
O1A C1 C2 C3 40.0(6)
O1A C1 C2 C9 -133.7(5)
O1A C1 C10A C11A 25.5(8)
O1A C1 C10A C15A -155.8(7)
O1A C1 C10B C11B 14.0(11)
O1A C1 C10B C15B -157.1(8)
O1B C1 C2 C3 60.5(10)
O1B C1 C2 C9 -113.2(10)
O1B C1 C10A C11A 5.2(11)
O1B C1 C10A C15A -176.1(10)
O1B C1 C10B C11B -6.6(13)
O1B C1 C10B C15B -177.7(11)
O2 N2 C20 C19 1.1(4)
O2 N2 C20 C21 -179.3(3)
O3 N2 C20 C19 179.9(3)
O3 N2 C20 C21 -0.5(4)
N1 C16 C17 C18 -12.3(4)
N1 C16 C17 C22 166.3(3)
N2 C20 C21 C22 -179.6(2)
C1 C2 C3 C4A 1.3(14)
C1 C2 C3 C4B 4(2)
C1 C2 C3 C8 -177.6(3)
C1 C2 C9 S1 176.5(2)
C1 C2 C9 N1 1.0(4)
C1 C10A C11A C12A 178.7(6)
C1 C10A C15A C14A -178.7(7)
C1 C10B C11B C12B -171.1(11)
C1 C10B C15B C14B 171.1(11)
C2 C1 C10A C11A -173.1(3)
C2 C1 C10A C15A 5.6(7)
C2 C1 C10B C11B -170.3(5)
C2 C1 C10B C15B 18.6(11)
C2 C3 C4A C5A 164.9(8)
C2 C3 C4B C5B -162.1(11)
C2 C3 C8 S1 2.6(3)
C2 C3 C8 C7A -175.2(11)
C2 C3 C8 C7B 177.6(17)
C3 C2 C9 S1 2.3(3)
C3 C2 C9 N1 -173.3(2)
C3 C4A C5A C6A 45.5(19)
C3 C4B C5B C6B -49(3)
C4A C3 C4B C5B -15E1(2)
C4A C3 C8 S1 -176.3(13)
C4A C3 C8 C7A 5.9(17)
C4A C3 C8 C7B -1(2)
C4A C5A C6A C7A -65.1(16)
C5A C6A C7A C8 51.0(15)
C6A C7A C8 S1 159.4(6)
C6A C7A C8 C3 -23.0(18)
C6A C7A C8 C7B 120(13)
C4B C3 C4A C5A -2(18)
C4B C3 C8 S1 -178.4(18)
C4B C3 C8 C7A 4(2)
C4B C3 C8 C7B -3(2)
C4B C5B C6B C7B 63(2)
C5B C6B C7B C8 -43(2)
C6B C7B C8 S1 -169.6(11)
C6B C7B C8 C3 16(3)
C6B C7B C8 C7A -25(10)
C8 S1 C9 N1 174.9(2)
C8 S1 C9 C2 -0.8(2)
C8 C3 C4A C5A -16(2)
C8 C3 C4B C5B 19(3)
C9 S1 C8 C3 -1.1(2)
C9 S1 C8 C7A 176.7(11)
C9 S1 C8 C7B -176.8(14)
C9 N1 C16 C17 -179.2(2)
C9 C2 C3 C4A 175.7(13)
C9 C2 C3 C4B 178(2)
C9 C2 C3 C8 -3.2(3)
C10A C1 C2 C3 -121.2(4)
C10A C1 C2 C9 65.1(5)
C10A C1 C10B C11B 102(5)
C10A C1 C10B C15B -69(5)
C10A C11A C12A C13A 0.0
C11A C10A C15A C14A 0.0
C11A C12A C13A C14A 0.0
C12A C13A C14A C15A 0.0
C13A C14A C15A C10A 0.0
C15A C10A C11A C12A 0.0
C10B C1 C2 C3 -135.7(7)
C10B C1 C2 C9 50.6(7)
C10B C1 C10A C11A -73(5)
C10B C1 C10A C15A 105(5)
C10B C11B C12B C13B 0.0
C11B C10B C15B C14B 0.0
C11B C12B C13B C14B 0.0
C12B C13B C14B C15B 0.0
C13B C14B C15B C10B 0.0
C15B C10B C11B C12B 0.0
C16 N1 C9 S1 -14.8(4)
C16 N1 C9 C2 160.3(3)
C16 C17 C18 C19 178.7(2)
C16 C17 C22 C21 -178.1(2)
C17 C18 C19 C20 -0.8(4)
C18 C17 C22 C21 0.5(4)
C18 C19 C20 N2 -179.7(2)
C18 C19 C20 C21 0.8(4)
C19 C20 C21 C22 -0.1(4)
C20 C21 C22 C17 -0.6(4)
C22 C17 C18 C19 0.2(4)
